data_4510277
loop_
_publ_author_name
'Gupta, Arvind K.'
'Srivastava, Anant Kumar'
'Mahawar, Indra Kumar'
'Boomishankar, Ramamoorthy'

_publ_section_title
;
 Discrete and Polymeric Cu(II) Complexes Derived from in Situ Generated
 Pyridyl-Functionalized Bis(amido)phosphate Ligands, [PO2(NHPy)2]&#x2212;
;
_journal_issue 4
_journal_name_full 'Crystal Growth &amp; Design'
_journal_page_first 1701
_journal_paper_doi 10.1021/cg401847w
_journal_volume 14
_journal_year 2014
_chemical_formula_sum 'C20 H24 Cu N8 O6 P2'
_chemical_formula_weight 597.95
_chemical_name_systematic
;
 ?
;
_space_group_crystal_system orthorhombic
_space_group_IT_number 66
_space_group_name_Hall '-C 2 2c'
_space_group_name_H-M_alt 'C c c m'
_symmetry_space_group_name_Hall '-C 2 2c'
_symmetry_space_group_name_H-M 'C c c m'
_atom_sites_solution_hydrogens mixed
_audit_creation_method SHELXL-2013
_cell_angle_alpha 90
_cell_angle_beta 90
_cell_angle_gamma 90
_cell_formula_units_Z 4
_cell_length_a 13.158(8)
_cell_length_b 14.942(9)
_cell_length_c 16.667(10)
_cell_measurement_reflns_used 5494
_cell_measurement_temperature 100(2)
_cell_measurement_theta_max 28.33
_cell_measurement_theta_min 2.99
_cell_volume 3277(3)
_computing_cell_refinement 'Bruker SAINT'
_computing_data_collection 'Bruker APEX2'
_computing_data_reduction 'Bruker SAINT'
_computing_molecular_graphics 'Bruker SHELXTL'
_computing_publication_material 'Bruker SHELXTL'
_computing_structure_refinement 'SHELXL-2013 (Sheldrick, 2013)'
_computing_structure_solution 'SHELXS-97 (Sheldrick, 2008)'
_diffrn_ambient_temperature 100(2)
_diffrn_measured_fraction_theta_full 0.997
_diffrn_measured_fraction_theta_max 0.990
_diffrn_measurement_device_type 'Bruker APEX-II CCD'
_diffrn_measurement_method '\f and \w scans'
_diffrn_radiation_type MoK\a
_diffrn_radiation_wavelength 0.71073
_diffrn_reflns_av_R_equivalents 0.0541
_diffrn_reflns_av_unetI/netI 0.0375
_diffrn_reflns_Laue_measured_fraction_full 0.997
_diffrn_reflns_Laue_measured_fraction_max 0.990
_diffrn_reflns_limit_h_max 17
_diffrn_reflns_limit_h_min -17
_diffrn_reflns_limit_k_max 20
_diffrn_reflns_limit_k_min -20
_diffrn_reflns_limit_l_max 22
_diffrn_reflns_limit_l_min -10
_diffrn_reflns_number 13698
_diffrn_reflns_point_group_measured_fraction_full 0.997
_diffrn_reflns_point_group_measured_fraction_max 0.990
_diffrn_reflns_theta_full 25.242
_diffrn_reflns_theta_max 28.639
_diffrn_reflns_theta_min 2.062
_exptl_absorpt_coefficient_mu 0.805
_exptl_absorpt_correction_T_max 0.7457
_exptl_absorpt_correction_T_min 0.6455
_exptl_absorpt_correction_type multi-scan
_exptl_absorpt_process_details SADABS
_exptl_crystal_colour blue
_exptl_crystal_density_diffrn 1.212
_exptl_crystal_description prism
_exptl_crystal_F_000 1228
_exptl_crystal_size_max 0.26
_exptl_crystal_size_mid 0.11
_exptl_crystal_size_min 0.06
_platon_squeeze_details
;
;
_refine_diff_density_max 0.307
_refine_diff_density_min -0.527
_refine_diff_density_rms 0.063
_refine_ls_extinction_method none
_refine_ls_goodness_of_fit_ref 1.129
_refine_ls_hydrogen_treatment mixed
_refine_ls_matrix_type full
_refine_ls_number_parameters 92
_refine_ls_number_reflns 2168
_refine_ls_number_restraints 0
_refine_ls_restrained_S_all 1.129
_refine_ls_R_factor_all 0.0434
_refine_ls_R_factor_gt 0.0396
_refine_ls_shift/su_max 0.000
_refine_ls_shift/su_mean 0.000
_refine_ls_structure_factor_coef Fsqd
_refine_ls_weighting_details 'w=1/[\s^2^(Fo^2^)+(0.0220P)^2^+7.8659P] where P=(Fo^2^+2Fc^2^)/3'
_refine_ls_weighting_scheme calc
_refine_ls_wR_factor_gt 0.1080
_refine_ls_wR_factor_ref 0.1096
_reflns_Friedel_coverage 0.000
_reflns_number_gt 1939
_reflns_number_total 2168
_reflns_threshold_expression 'I > 2\s(I)'
_cod_data_source_file compound_4_sq.cif
_cod_data_source_block compound_4
_cod_depositor_comments
;
The following automatic conversions were performed:

'_space_group_crystal_system' value 'Orthorhombic' changed to
'orthorhombic' according to
/usr/data/users/saulius/automatic-downloads/current/ACS/lib/dictionaries/cif_core.dic
dictionary named 'cif_core.dic' version 2.4.2 from 2011-04-26.

Automatic conversion script
Id: cif_fix_values 2281 2013-09-26 08:29:07Z andrius 
;
_cod_database_code 4510277
_shelx_space_group_comment
;
The symmetry employed for this shelxl refinement is uniquely defined
by the following loop, which should always be used as a source of
symmetry information in preference to the above space-group names.
They are only intended as comments.
;
_shelxl_version_number 2013-3

loop_
_space_group_symop_operation_xyz
'x, y, z'
'-x, -y, z'
'-x, y, -z+1/2'
'x, -y, -z+1/2'
'x+1/2, y+1/2, z'
'-x+1/2, -y+1/2, z'
'-x+1/2, y+1/2, -z+1/2'
'x+1/2, -y+1/2, -z+1/2'
'-x, -y, -z'
'x, y, -z'
'x, -y, z-1/2'
'-x, y, z-1/2'
'-x+1/2, -y+1/2, -z'
'x+1/2, y+1/2, -z'
'x+1/2, -y+1/2, z-1/2'
'-x+1/2, y+1/2, z-1/2'

loop_
_atom_site_label
_atom_site_type_symbol
_atom_site_fract_x
_atom_site_fract_y
_atom_site_fract_z
_atom_site_U_iso_or_equiv
_atom_site_adp_type
_atom_site_occupancy
_atom_site_site_symmetry_order
_atom_site_calc_flag
_atom_site_refinement_flags_posn
_atom_site_refinement_flags_adp
_atom_site_refinement_flags_occupancy
Cu1 Cu 1.0000 0.0000 0.0000 0.03486(18) Uani 1 4 d S T P
P1 P 0.7500 0.2500 0.32207(5) 0.0341(2) Uani 1 2 d S T P
N1 N 0.72475(16) 0.16454(13) 0.26076(12) 0.0364(5) Uani 1 1 d . . .
H1 H 0.6637 0.1410 0.2650 0.044 Uiso 1 1 calc R U .
C11 C 0.78689(17) 0.12666(14) 0.20494(13) 0.0291(4) Uani 1 1 d . . .
C13 C 0.94260(17) 0.11352(17) 0.13433(14) 0.0360(5) Uani 1 1 d . . .
H13 H 1.0107 0.1332 0.1274 0.043 Uiso 1 1 calc R U .
C12 C 0.88552(18) 0.15356(16) 0.19244(14) 0.0349(5) Uani 1 1 d . . .
H12 H 0.9139 0.2000 0.2243 0.042 Uiso 1 1 calc R U .
C15 C 0.81499(19) 0.02089(17) 0.10079(16) 0.0412(6) Uani 1 1 d . . .
H15 H 0.7897 -0.0274 0.0695 0.049 Uiso 1 1 calc R U .
C16 C 0.7524(2) 0.05693(17) 0.15711(18) 0.0445(6) Uani 1 1 d . . .
H16 H 0.6853 0.0345 0.1637 0.053 Uiso 1 1 calc R U .
N14 N 0.90871(14) 0.04870(13) 0.08674(11) 0.0301(4) Uani 1 1 d . . .
O1 O 0.84621(15) 0.23565(14) 0.36487(10) 0.0496(5) Uani 1 1 d . . .
O2 O 1.1124(2) 0.14186(17) 0.0000 0.0386(6) Uani 1 2 d S T P
H2 H 1.132(2) 0.1668(19) 0.0357(17) 0.043(8) Uiso 1 1 d . . .

loop_
_atom_site_aniso_label
_atom_site_aniso_U_11
_atom_site_aniso_U_22
_atom_site_aniso_U_33
_atom_site_aniso_U_23
_atom_site_aniso_U_13
_atom_site_aniso_U_12
Cu1 0.0390(3) 0.0523(4) 0.0133(2) 0.000 0.000 0.0267(3)
P1 0.0463(5) 0.0388(4) 0.0172(4) 0.000 0.000 0.0231(4)
N1 0.0380(10) 0.0319(9) 0.0394(11) -0.0019(8) 0.0166(9) 0.0070(8)
C11 0.0343(11) 0.0273(10) 0.0258(10) 0.0008(8) 0.0077(8) 0.0084(8)
C13 0.0284(10) 0.0477(13) 0.0318(12) -0.0091(10) 0.0050(9) 0.0007(9)
C12 0.0339(11) 0.0395(12) 0.0314(12) -0.0116(10) 0.0050(9) 0.0007(9)
C15 0.0398(12) 0.0392(13) 0.0446(14) -0.0165(11) 0.0041(11) -0.0003(10)
C16 0.0356(12) 0.0401(13) 0.0577(16) -0.0139(12) 0.0139(12) -0.0029(10)
N14 0.0323(9) 0.0376(10) 0.0204(8) -0.0036(7) 0.0017(7) 0.0119(7)
O1 0.0599(12) 0.0638(12) 0.0252(8) 0.0018(8) -0.0112(8) 0.0320(10)
O2 0.0633(17) 0.0311(12) 0.0215(12) 0.000 0.000 -0.0103(11)

loop_
_atom_type_symbol
_atom_type_description
_atom_type_scat_dispersion_real
_atom_type_scat_dispersion_imag
_atom_type_scat_source
C C 0.0033 0.0016 'International Tables Vol C Tables 4.2.6.8 and 6.1.1.4'
H H 0.0000 0.0000 'International Tables Vol C Tables 4.2.6.8 and 6.1.1.4'
N N 0.0061 0.0033 'International Tables Vol C Tables 4.2.6.8 and 6.1.1.4'
O O 0.0106 0.0060 'International Tables Vol C Tables 4.2.6.8 and 6.1.1.4'
P P 0.1023 0.0942 'International Tables Vol C Tables 4.2.6.8 and 6.1.1.4'
Cu Cu 0.3201 1.2651 'International Tables Vol C Tables 4.2.6.8 and 6.1.1.4'

loop_
_geom_angle_atom_site_label_1
_geom_angle_atom_site_label_2
_geom_angle_atom_site_label_3
_geom_angle
_geom_angle_site_symmetry_1
_geom_angle_site_symmetry_3
N14 Cu1 N14 180.00(14) 10 2_755
N14 Cu1 N14 88.34(11) 10 9_755
N14 Cu1 N14 91.66(11) 2_755 9_755
N14 Cu1 N14 91.66(11) 10 .
N14 Cu1 N14 88.34(11) 2_755 .
N14 Cu1 N14 180.0 9_755 .
N14 Cu1 O2 92.58(8) 10 .
N14 Cu1 O2 87.42(8) 2_755 .
N14 Cu1 O2 87.42(8) 9_755 .
N14 Cu1 O2 92.58(8) . .
O1 P1 O1 121.89(16) 6_655 .
O1 P1 N1 110.93(11) 6_655 6_655
O1 P1 N1 103.74(11) . 6_655
O1 P1 N1 103.74(11) 6_655 .
O1 P1 N1 110.93(11) . .
N1 P1 N1 104.48(15) 6_655 .
C11 N1 P1 128.09(18) . .
C11 N1 H1 116.0 . .
P1 N1 H1 116.0 . .
N1 C11 C12 123.3(2) . .
N1 C11 C16 120.5(2) . .
C12 C11 C16 116.2(2) . .
N14 C13 C12 124.0(2) . .
N14 C13 H13 118.0 . .
C12 C13 H13 118.0 . .
C13 C12 C11 120.0(2) . .
C13 C12 H12 120.0 . .
C11 C12 H12 120.0 . .
N14 C15 C16 124.3(2) . .
N14 C15 H15 117.9 . .
C16 C15 H15 117.9 . .
C15 C16 C11 119.7(2) . .
C15 C16 H16 120.2 . .
C11 C16 H16 120.2 . .
C15 N14 C13 115.87(19) . .
C15 N14 Cu1 124.71(16) . .
C13 N14 Cu1 119.42(16) . .
Cu1 O2 H2 127(2) . .

loop_
_geom_bond_atom_site_label_1
_geom_bond_atom_site_label_2
_geom_bond_distance
_geom_bond_site_symmetry_2
Cu1 N14 2.0156(19) 10
Cu1 N14 2.0156(19) 2_755
Cu1 N14 2.0156(19) 9_755
Cu1 N14 2.0156(19) .
Cu1 O2 2.585(3) .
P1 O1 1.4689(19) 6_655
P1 O1 1.4689(19) .
P1 N1 1.669(2) 6_655
P1 N1 1.669(2) .
N1 C11 1.362(3) .
N1 H1 0.8800 .
C11 C12 1.374(3) .
C11 C16 1.388(3) .
C13 N14 1.329(3) .
C13 C12 1.364(3) .
C13 H13 0.9500 .
C12 H12 0.9500 .
C15 N14 1.322(3) .
C15 C16 1.360(3) .
C15 H15 0.9500 .
C16 H16 0.9500 .
O2 H2 0.75(3) .

loop_
_geom_hbond_atom_site_label_D
_geom_hbond_atom_site_label_H
_geom_hbond_atom_site_label_A
_geom_hbond_distance_DH
_geom_hbond_distance_HA
_geom_hbond_distance_DA
_geom_hbond_angle_DHA
_geom_hbond_site_symmetry_A
O2 H2 O1 0.75(3) 1.97(3) 2.708(2) 168(3) 3_755

loop_
_platon_squeeze_void_nr
_platon_squeeze_void_average_x
_platon_squeeze_void_average_y
_platon_squeeze_void_average_z
_platon_squeeze_void_volume
_platon_squeeze_void_count_electrons
_platon_squeeze_void_content
1 -0.180 0.317 0.063 1117 351 ' '
